data_7056669
loop_
_publ_author_name
'Wang, Jin-Wen'
'Li, Yao-Jia'
'Chen, Chen'
'Luo, Yang-Hui'
'Sun, Baiwang'

_publ_section_title
;
 Substituent swap affect the crystal structure and properties of
 N-benzyl-4-amino-1, 2, 4-triazole related organic salts
;
_journal_name_full 'New J. Chem.'
_journal_paper_doi 10.1039/C7NJ03445H
_journal_year 2017
_chemical_formula_sum 'C10 H11 Cl N4 O6'
_chemical_formula_weight 318.68
_chemical_name_systematic
;
 ?
;
_space_group_crystal_system monoclinic
_space_group_IT_number 7
_space_group_name_Hall 'P -2yac'
_space_group_name_H-M_alt 'P 1 n 1'
_symmetry_space_group_name_Hall 'P -2yac'
_symmetry_space_group_name_H-M 'P 1 n 1'
_atom_sites_solution_hydrogens mixed
_audit_creation_method SHELXL-2014
_audit_update_record
;
2017-09-25 deposited with the CCDC.
2017-10-09 downloaded from the CCDC.
;
_cell_angle_alpha 90
_cell_angle_beta 91.35(3)
_cell_angle_gamma 90
_cell_formula_units_Z 2
_cell_length_a 4.4190(9)
_cell_length_b 8.5810(17)
_cell_length_c 17.499(4)
_cell_measurement_reflns_used 1201
_cell_measurement_temperature 293(2)
_cell_measurement_theta_max 25.337
_cell_measurement_theta_min 2.328
_cell_volume 663.4(2)
_computing_cell_refinement 'CrystalClear (Rigaku, 2005)'
_computing_data_collection 'CrystalClear (Rigaku, 2005)'
_computing_data_reduction 'CrystalClear (Rigaku, 2005)'
_computing_molecular_graphics 'MERCURY ( Cambridge Structural Database,2003)'
_computing_publication_material 'SHELXL-2014 (Sheldrick, 2014)'
_computing_structure_refinement 'SHELXL-2014 (Sheldrick, 2014)'
_computing_structure_solution 'SHELXL-2014 (Sheldrick, 2014)'
_diffrn_ambient_temperature 293(2)
_diffrn_measured_fraction_theta_full 1.000
_diffrn_measured_fraction_theta_max 1.000
_diffrn_measurement_device_type 'Rigaku SCXmini diffractometer'
_diffrn_measurement_method CCD_Profile_fitting
_diffrn_radiation_type MoK\a
_diffrn_radiation_wavelength 0.71073
_diffrn_reflns_av_R_equivalents 0.0317
_diffrn_reflns_av_unetI/netI 0.0494
_diffrn_reflns_Laue_measured_fraction_full 1.000
_diffrn_reflns_Laue_measured_fraction_max 1.000
_diffrn_reflns_number 1510
_diffrn_reflns_point_group_measured_fraction_full 0.571
_diffrn_reflns_point_group_measured_fraction_max 0.571
_diffrn_reflns_theta_full 25.242
_diffrn_reflns_theta_max 25.337
_diffrn_reflns_theta_min 2.328
_diffrn_source 'fine-focus sealed tube'
_exptl_absorpt_coefficient_mu 0.324
_exptl_absorpt_correction_T_max 0.7689
_exptl_absorpt_correction_T_min 0.562
_exptl_absorpt_correction_type multi-scan
_exptl_absorpt_process_details 'CrystalClear (Rigaku, 2005)'
_exptl_crystal_colour colorless
_exptl_crystal_density_diffrn 1.595
_exptl_crystal_density_method 'not measured'
_exptl_crystal_description block
_exptl_crystal_F_000 328
_exptl_crystal_size_max 0.200
_exptl_crystal_size_mid 0.100
_exptl_crystal_size_min 0.100
_refine_diff_density_max 0.413
_refine_diff_density_min -0.426
_refine_diff_density_rms 0.091
_refine_ls_abs_structure_details
;
 Classical Flack method preferred over Parsons because s.u. lower.
;
_refine_ls_abs_structure_Flack 0.41(16)
_refine_ls_extinction_method none
_refine_ls_goodness_of_fit_ref 1.080
_refine_ls_hydrogen_treatment constr
_refine_ls_matrix_type full
_refine_ls_number_parameters 190
_refine_ls_number_reflns 1390
_refine_ls_number_restraints 2
_refine_ls_restrained_S_all 1.079
_refine_ls_R_factor_all 0.0681
_refine_ls_R_factor_gt 0.0553
_refine_ls_shift/su_max 0.000
_refine_ls_shift/su_mean 0.000
_refine_ls_structure_factor_coef Fsqd
_refine_ls_weighting_details 'w=1/[\s^2^(Fo^2^)+(0.0985P)^2^] where P=(Fo^2^+2Fc^2^)/3'
_refine_ls_weighting_scheme calc
_refine_ls_wR_factor_gt 0.1418
_refine_ls_wR_factor_ref 0.1530
_reflns_Friedel_coverage 0.137
_reflns_Friedel_fraction_full 0.139
_reflns_Friedel_fraction_max 0.138
_reflns_number_gt 1201
_reflns_number_total 1390
_reflns_threshold_expression 'I > 2\s(I)'
_cod_data_source_file c7nj03445h2.cif
_cod_data_source_block 5
_cod_database_code 7056669
_shelx_space_group_comment
;
The symmetry employed for this shelxl refinement is uniquely defined
by the following loop, which should always be used as a source of
symmetry information in preference to the above space-group names.
They are only intended as comments.
;
_shelx_estimated_absorpt_t_min 0.938
_shelx_estimated_absorpt_t_max 0.968
_shelxl_version_number 2014-3

loop_
_space_group_symop_operation_xyz
'x, y, z'
'x+1/2, -y, z+1/2'

loop_
_atom_site_label
_atom_site_type_symbol
_atom_site_fract_x
_atom_site_fract_y
_atom_site_fract_z
_atom_site_U_iso_or_equiv
_atom_site_adp_type
_atom_site_occupancy
_atom_site_site_symmetry_order
_atom_site_calc_flag
_atom_site_refinement_flags_posn
_atom_site_refinement_flags_adp
Cl Cl 0.1510(3) 0.88553(19) 0.71973(10) 0.0358(4) Uani 1 1 d . .
O3 O -0.0974(12) 0.8337(9) 0.6620(3) 0.0653(19) Uani 1 1 d . .
O4 O 0.2621(16) 1.0308(8) 0.6926(4) 0.0649(19) Uani 1 1 d . .
O5 O 0.3838(13) 0.7639(7) 0.7186(4) 0.0573(16) Uani 1 1 d . .
O6 O 0.0118(14) 0.8979(6) 0.7935(3) 0.0465(14) Uani 1 1 d . .
O1 O 1.4328(13) 0.3551(6) 0.3761(3) 0.0449(14) Uani 1 1 d . .
H1A H 1.5165 0.4430 0.3692 0.054 Uiso 1 1 d R U
N1 N 0.3263(15) 0.3756(7) 0.8536(3) 0.0365(15) Uani 1 1 d . .
H1 H 0.1971 0.4164 0.8836 0.044 Uiso 1 1 calc R U
C1 C 0.4309(17) 0.4448(9) 0.7927(4) 0.0351(16) Uani 1 1 d . .
H1C H 0.3829 0.5448 0.7759 0.042 Uiso 1 1 calc R U
C2 C 0.6262(18) 0.2143(9) 0.8055(4) 0.0395(18) Uani 1 1 d . .
H2A H 0.7430 0.1265 0.7961 0.047 Uiso 1 1 calc R U
N2 N 0.4481(15) 0.2317(7) 0.8629(3) 0.0401(15) Uani 1 1 d . .
O2 O 1.4222(13) 0.5849(6) 0.4712(3) 0.0388(13) Uani 1 1 d . .
N3 N 0.6147(14) 0.3474(6) 0.7602(3) 0.0319(13) Uani 1 1 d . .
C3 C 0.7991(17) 0.2790(9) 0.6461(4) 0.0356(16) Uani 1 1 d . .
H3B H 0.6964 0.1862 0.6545 0.043 Uiso 1 1 calc R U
N4 N 0.7907(15) 0.3847(7) 0.6958(3) 0.0356(15) Uani 1 1 d . .
C4 C 0.9647(15) 0.2979(8) 0.5763(4) 0.0305(15) Uani 1 1 d . .
C5 C 0.9752(19) 0.1764(9) 0.5242(4) 0.0412(18) Uani 1 1 d . .
H5B H 0.8763 0.0832 0.5341 0.049 Uiso 1 1 calc R U
C6 C 1.1338(19) 0.1940(9) 0.4570(4) 0.0416(19) Uani 1 1 d . .
H6B H 1.1407 0.1118 0.4224 0.050 Uiso 1 1 calc R U
C7 C 1.2797(18) 0.3305(9) 0.4410(4) 0.0338(16) Uani 1 1 d . .
C8 C 1.2687(16) 0.4547(8) 0.4930(4) 0.0301(15) Uani 1 1 d . .
C9 C 1.1115(17) 0.4381(8) 0.5599(4) 0.0311(15) Uani 1 1 d . .
H9A H 1.1031 0.5207 0.5942 0.037 Uiso 1 1 calc R U
C10 C 1.426(2) 0.7168(10) 0.5216(5) 0.058(2) Uani 1 1 d . .
H10A H 1.5409 0.7995 0.4994 0.087 Uiso 1 1 calc R U
H10B H 1.2224 0.7515 0.5292 0.087 Uiso 1 1 calc R U
H10C H 1.5170 0.6876 0.5698 0.087 Uiso 1 1 calc R U

loop_
_atom_site_aniso_label
_atom_site_aniso_U_11
_atom_site_aniso_U_22
_atom_site_aniso_U_33
_atom_site_aniso_U_23
_atom_site_aniso_U_13
_atom_site_aniso_U_12
Cl 0.0291(8) 0.0395(9) 0.0389(9) 0.0058(8) 0.0036(6) 0.0007(9)
O3 0.031(3) 0.122(5) 0.043(3) -0.018(3) 0.007(3) -0.017(4)
O4 0.073(4) 0.051(4) 0.070(4) 0.025(3) -0.003(4) -0.016(3)
O5 0.038(3) 0.054(3) 0.081(4) 0.020(3) 0.024(3) 0.010(3)
O6 0.056(4) 0.048(3) 0.036(3) 0.005(2) 0.009(3) 0.003(3)
O1 0.058(3) 0.046(3) 0.032(3) -0.002(2) 0.021(3) -0.006(3)
N1 0.039(4) 0.041(4) 0.029(3) -0.006(3) 0.014(3) 0.007(3)
C1 0.036(4) 0.039(4) 0.031(3) -0.005(3) 0.009(3) 0.000(3)
C2 0.048(5) 0.039(4) 0.033(4) -0.005(3) 0.014(4) -0.002(4)
N2 0.052(4) 0.037(3) 0.032(3) 0.006(3) 0.015(3) 0.003(3)
O2 0.050(3) 0.035(3) 0.031(2) -0.003(2) 0.016(2) -0.006(2)
N3 0.034(3) 0.036(3) 0.026(3) 0.002(2) 0.011(3) -0.002(3)
C3 0.035(4) 0.038(4) 0.035(4) 0.008(3) 0.006(3) -0.001(3)
N4 0.042(4) 0.032(3) 0.033(3) -0.002(3) 0.013(3) -0.002(3)
C4 0.024(3) 0.035(4) 0.032(3) 0.002(3) 0.006(3) -0.002(3)
C5 0.050(5) 0.034(4) 0.040(4) 0.001(3) 0.011(4) -0.008(4)
C6 0.056(5) 0.037(4) 0.033(4) -0.003(3) 0.014(4) -0.002(4)
C7 0.040(4) 0.037(4) 0.025(3) 0.000(3) 0.007(3) 0.008(3)
C8 0.029(3) 0.036(4) 0.026(3) -0.003(3) 0.006(3) -0.001(3)
C9 0.036(4) 0.036(4) 0.022(3) 0.000(3) 0.007(3) 0.002(3)
C10 0.074(6) 0.051(5) 0.050(5) -0.020(4) 0.025(5) -0.025(5)

loop_
_atom_type_symbol
_atom_type_description
_atom_type_scat_dispersion_real
_atom_type_scat_dispersion_imag
_atom_type_scat_source
C C 0.0033 0.0016 'International Tables Vol C Tables 4.2.6.8 and 6.1.1.4'
H H 0.0000 0.0000 'International Tables Vol C Tables 4.2.6.8 and 6.1.1.4'
N N 0.0061 0.0033 'International Tables Vol C Tables 4.2.6.8 and 6.1.1.4'
O O 0.0106 0.0060 'International Tables Vol C Tables 4.2.6.8 and 6.1.1.4'
Cl Cl 0.1484 0.1585 'International Tables Vol C Tables 4.2.6.8 and 6.1.1.4'

loop_
_geom_angle_atom_site_label_1
_geom_angle_atom_site_label_2
_geom_angle_atom_site_label_3
_geom_angle
O4 Cl O6 113.0(4)
O4 Cl O5 111.8(4)
O6 Cl O5 112.1(3)
O4 Cl O3 106.2(4)
O6 Cl O3 107.2(3)
O5 Cl O3 106.0(4)
C7 O1 H1A 119.1
C1 N1 N2 111.4(6)
C1 N1 H1 124.3
N2 N1 H1 124.3
N3 C1 N1 107.3(7)
N3 C1 H1C 126.3
N1 C1 H1C 126.3
N2 C2 N3 109.4(6)
N2 C2 H2A 125.3
N3 C2 H2A 125.3
C2 N2 N1 104.9(6)
C8 O2 C10 118.2(6)
C1 N3 C2 107.0(6)
C1 N3 N4 124.0(6)
C2 N3 N4 128.6(6)
N4 C3 C4 121.7(7)
N4 C3 H3B 119.1
C4 C3 H3B 119.1
C3 N4 N3 114.3(6)
C5 C4 C9 119.2(7)
C5 C4 C3 119.8(7)
C9 C4 C3 121.0(6)
C4 C5 C6 120.0(7)
C4 C5 H5B 120.0
C6 C5 H5B 120.0
C7 C6 C5 121.0(7)
C7 C6 H6B 119.5
C5 C6 H6B 119.5
O1 C7 C6 123.6(6)
O1 C7 C8 116.9(7)
C6 C7 C8 119.6(6)
O2 C8 C9 125.7(6)
O2 C8 C7 114.5(6)
C9 C8 C7 119.8(6)
C8 C9 C4 120.5(6)
C8 C9 H9A 119.8
C4 C9 H9A 119.8
O2 C10 H10A 109.5
O2 C10 H10B 109.5
H10A C10 H10B 109.5
O2 C10 H10C 109.5
H10A C10 H10C 109.5
H10B C10 H10C 109.5

loop_
_geom_bond_atom_site_label_1
_geom_bond_atom_site_label_2
_geom_bond_distance
Cl O4 1.425(6)
Cl O6 1.447(6)
Cl O5 1.466(6)
Cl O3 1.540(6)
O1 C7 1.352(8)
O1 H1A 0.8500
N1 C1 1.312(9)
N1 N2 1.356(8)
N1 H1 0.8600
C1 N3 1.305(9)
C1 H1C 0.9300
C2 N2 1.300(9)
C2 N3 1.390(9)
C2 H2A 0.9300
O2 C8 1.366(8)
O2 C10 1.434(9)
N3 N4 1.422(7)
C3 N4 1.257(9)
C3 C4 1.448(9)
C3 H3B 0.9300
C4 C5 1.387(10)
C4 C9 1.400(10)
C5 C6 1.391(10)
C5 H5B 0.9300
C6 C7 1.369(10)
C6 H6B 0.9300
C7 C8 1.404(9)
C8 C9 1.381(9)
C9 H9A 0.9300
C10 H10A 0.9600
C10 H10B 0.9600
C10 H10C 0.9600

loop_
_geom_torsion_atom_site_label_1
_geom_torsion_atom_site_label_2
_geom_torsion_atom_site_label_3
_geom_torsion_atom_site_label_4
_geom_torsion
N2 N1 C1 N3 1.7(9)
N3 C2 N2 N1 -0.1(8)
C1 N1 N2 C2 -0.9(9)
N1 C1 N3 C2 -1.7(8)
N1 C1 N3 N4 -175.0(6)
N2 C2 N3 C1 1.1(8)
N2 C2 N3 N4 174.1(7)
C4 C3 N4 N3 179.2(6)
C1 N3 N4 C3 -138.1(8)
C2 N3 N4 C3 50.1(10)
N4 C3 C4 C5 178.1(8)
N4 C3 C4 C9 -2.8(11)
C9 C4 C5 C6 0.9(11)
C3 C4 C5 C6 180.0(7)
C4 C5 C6 C7 -0.3(12)
C5 C6 C7 O1 -178.9(7)
C5 C6 C7 C8 -0.2(12)
C10 O2 C8 C9 0.6(11)
C10 O2 C8 C7 -179.2(7)
O1 C7 C8 O2 -1.3(9)
C6 C7 C8 O2 180.0(7)
O1 C7 C8 C9 178.9(6)
C6 C7 C8 C9 0.1(11)
O2 C8 C9 C4 -179.4(7)
C7 C8 C9 C4 0.4(10)
C5 C4 C9 C8 -0.9(10)
C3 C4 C9 C8 -180.0(7)
